data_7237659
loop_
_publ_author_name
'Yang, Heng'
'Wang, Jinming'
'Ma, Ji'
'Yang, Hong'
'Zhang, Jing'
'Lv, Kangle'
'Wen, Lili'
'Peng, Tianyou'

_publ_section_title
;
 A novel BODIPY-based MOF photocatalyst for efficient visible-light-driven
 hydrogen evolution
;
_journal_issue 17
_journal_name_full 'Journal of Materials Chemistry A'
_journal_page_first 10439
_journal_paper_doi 10.1039/C9TA02357G
_journal_volume 7
_journal_year 2019
_chemical_formula_moiety '0.25(C228 H164 B4 F8 N16 O32 Zn8), H2 O'
_chemical_formula_sum 'C57 H43 B F2 N4 O9 Zn2'
_chemical_formula_weight 1107.50
_space_group_crystal_system monoclinic
_space_group_IT_number 15
_space_group_name_Hall '-I 2ya'
_space_group_name_H-M_alt 'I 1 2/a 1'
_atom_sites_solution_hydrogens mixed
_atom_sites_solution_primary iterative
_audit_creation_date 2018-09-11
_audit_creation_method
;
Olex2 1.2
(compiled 2018.04.26 svn.r3504 for OlexSys, GUI svn.r5492)
;
_audit_update_record
;
2019-02-20 deposited with the CCDC.	2019-03-27 downloaded from the CCDC.
;
_cell_angle_alpha 90
_cell_angle_beta 101.767(6)
_cell_angle_gamma 90
_cell_formula_units_Z 4
_cell_length_a 17.6239(12)
_cell_length_b 18.1600(12)
_cell_length_c 20.5219(13)
_cell_measurement_reflns_used 1025
_cell_measurement_temperature 173.15
_cell_measurement_theta_max 20.246
_cell_measurement_theta_min 2.178
_cell_volume 6430.0(7)
_computing_molecular_graphics 'Olex2 (Dolomanov et al., 2009)'
_computing_publication_material 'Olex2 (Dolomanov et al., 2009)'
_computing_structure_refinement 'olex2.refine (Bourhis et al., 2015)'
_computing_structure_solution 'olex2.solve (Bourhis et al., 2015)'
_diffrn_ambient_temperature 173.15
_diffrn_measured_fraction_theta_full 0.997
_diffrn_measured_fraction_theta_max 0.991
_diffrn_measurement_device_type 'PHOTON100 CMOS detector'
_diffrn_radiation_type MoK\a
_diffrn_radiation_wavelength 0.71076
_diffrn_reflns_av_R_equivalents 0.1001
_diffrn_reflns_av_unetI/netI 0.0787
_diffrn_reflns_Laue_measured_fraction_full 0.997
_diffrn_reflns_Laue_measured_fraction_max 0.991
_diffrn_reflns_limit_h_max 21
_diffrn_reflns_limit_h_min -18
_diffrn_reflns_limit_k_max 21
_diffrn_reflns_limit_k_min -21
_diffrn_reflns_limit_l_max 24
_diffrn_reflns_limit_l_min -24
_diffrn_reflns_number 25055
_diffrn_reflns_point_group_measured_fraction_full 0.997
_diffrn_reflns_point_group_measured_fraction_max 0.991
_diffrn_reflns_theta_full 25.243
_diffrn_reflns_theta_max 25.438
_diffrn_reflns_theta_min 2.973
_exptl_absorpt_coefficient_mu 0.801
_exptl_absorpt_correction_T_max 0.7452
_exptl_absorpt_correction_T_min 0.6544
_exptl_absorpt_correction_type multi-scan
_exptl_absorpt_process_details 'SADABS (Bruker, 2014)'
_exptl_crystal_colour colourless
_exptl_crystal_colour_primary colourless
_exptl_crystal_density_diffrn 1.144
_exptl_crystal_description prism
_exptl_crystal_F_000 2272
_exptl_crystal_size_max 0.27
_exptl_crystal_size_mid 0.15
_exptl_crystal_size_min 0.07
_refine_diff_density_max 0.748
_refine_diff_density_min -0.636
_refine_diff_density_rms 0.069
_refine_ls_extinction_method none
_refine_ls_goodness_of_fit_ref 1.033
_refine_ls_hydrogen_treatment constr
_refine_ls_matrix_type full
_refine_ls_number_parameters 408
_refine_ls_number_reflns 5890
_refine_ls_number_restraints 125
_refine_ls_restrained_S_all 1.036
_refine_ls_R_factor_all 0.0930
_refine_ls_R_factor_gt 0.0506
_refine_ls_shift/su_max 0.000
_refine_ls_shift/su_mean 0.000
_refine_ls_structure_factor_coef Fsqd
_refine_ls_weighting_details 'w=1/[\s^2^(Fo^2^)+(0.0530P)^2^+7.2932P] where P=(Fo^2^+2Fc^2^)/3'
_refine_ls_weighting_scheme calc
_refine_ls_wR_factor_gt 0.1069
_refine_ls_wR_factor_ref 0.1212
_reflns_Friedel_coverage 0.000
_reflns_number_gt 3867
_reflns_number_total 5890
_reflns_threshold_expression 'I > 2\s(I)'
_cod_data_source_file c9ta02357g2.cif
_cod_data_source_block d161018e_0m_sq
_cod_database_code 7237659
_shelx_shelxl_version_number 2014/7
_shelx_space_group_comment
;
The symmetry employed for this shelxl refinement is uniquely defined
by the following loop, which should always be used as a source of
symmetry information in preference to the above space-group names.
They are only intended as comments.
;
_olex2_refinement_description
;
1. Fixed Uiso
 At 1.2 times of:
  All C(H) groups
 At 1.5 times of:
  All C(H,H,H) groups, All O(H,H) groups
2. Restrained distances
 C8-C60
 1.4 with sigma of 0.02
 C60-C59
 1.4 with sigma of 0.02
3. Restrained planarity
 C61, C62, C63, C64, C65, C66
 with sigma of 0.1
4. Uiso/Uaniso restraints and constraints
Uanis(C64) \\sim Ueq: with sigma of 0.001 and sigma for terminal atoms of 0.002
Uanis(O6) \\sim Ueq: with sigma of 0.01 and sigma for terminal atoms of 0.02
5. Rigid body (RIGU) restrains
 F1, F2, N1, N5, C8, C59, C60, C61, C62, C63, C64, C65, C66, B1
 with sigma for 1-2 distances of 0.004 and sigma for 1-3 distances of 0.004
6. Others
 Fixed Sof: F1(0.5) F2(0.5) N1(0.5) N5(0.5) C8(0.5) C59(0.5) C60(0.5) C61(0.5)
 C62(0.5) H62(0.5) C63(0.5) H63(0.5) C64(0.5) H64(0.5) C65(0.5) H65(0.5)
 C66(0.5) H66(0.5) B1(0.5) O6(0.5) H6A(0.5) H6B(0.5)
7.a Riding coordinates:
 O6(H6A,H6B)
7.b Aromatic/amide H refined with riding coordinates:
 C1(H1), C2(H2), C4(H4), C5(H5), C14(H14), C15(H15), C17(H17), C18(H18),
 C20(H20), C21(H21), C42(H42), C43(H43), C62(H62), C63(H63), C64(H64), C65(H65),
  C66(H66)
7.c Idealised Me refined as rotating group:
 C10(H10A,H10B,H10C), C11(H11A,H11B,H11C)
;
_platon_squeeze_void_probe_radius 1.20
_olex2_submission_special_instructions 'No special instructions were received'

loop_
_space_group_symop_operation_xyz
'x, y, z'
'-x+1/2, y, -z'
'x+1/2, y+1/2, z+1/2'
'-x+1, y+1/2, -z+1/2'
'-x, -y, -z'
'x-1/2, -y, z'
'-x+1/2, -y+1/2, -z+1/2'
'x, -y+1/2, z+1/2'

loop_
_atom_site_label
_atom_site_type_symbol
_atom_site_fract_x
_atom_site_fract_y
_atom_site_fract_z
_atom_site_U_iso_or_equiv
_atom_site_adp_type
_atom_site_occupancy
_atom_site_site_symmetry_order
_atom_site_calc_flag
_atom_site_refinement_flags_posn
_atom_site_refinement_flags_adp
_atom_site_refinement_flags_occupancy
_atom_site_disorder_assembly
_atom_site_disorder_group
Zn1 Zn 0.69083(2) 0.21492(2) 0.04082(2) 0.02309(13) Uani 1 1 d . . . . .
F1 F 0.1606(3) 0.1993(4) 0.1400(3) 0.0728(17) Uani 0.5 1 d . U P A -1
F2 F 0.2073(3) 0.1153(3) 0.2183(3) 0.0739(17) Uani 0.5 1 d . U P A -1
O2 O 0.75800(15) 0.30025(14) 0.08622(13) 0.0415(7) Uani 1 1 d . . . . .
O3 O 0.85681(15) 0.28028(15) 0.03508(12) 0.0406(7) Uani 1 1 d . . . . .
O4 O 1.15626(13) 0.62924(13) 0.47479(12) 0.0322(6) Uani 1 1 d . . . . .
O5 O 1.23401(14) 0.64794(14) 0.40244(11) 0.0359(6) Uani 1 1 d . . . . .
N1 N 0.2874(14) 0.2135(17) 0.2030(19) 0.047(5) Uani 0.5 1 d . U P A -1
N2 N 0.60141(15) 0.21814(17) 0.08852(14) 0.0296(7) Uani 1 1 d . . . . .
N5 N 0.1735(15) 0.2331(15) 0.2558(11) 0.056(5) Uani 0.5 1 d . U P A -1
C1 C 0.6104(2) 0.2170(2) 0.15448(18) 0.0362(9) Uani 1 1 d . . . . .
H1 H 0.6613 0.2125 0.1806 0.043 Uiso 1 1 calc R . . . .
C2 C 0.5494(2) 0.2221(2) 0.18660(19) 0.0391(10) Uani 1 1 d . . . . .
H2 H 0.5586 0.2207 0.2338 0.047 Uiso 1 1 calc R . . . .
C3 C 0.4745(2) 0.2294(2) 0.1501(2) 0.0374(10) Uani 1 1 d . . . . .
C4 C 0.4660(2) 0.2309(3) 0.0818(2) 0.0561(13) Uani 1 1 d . . . . .
H4 H 0.4158 0.2358 0.0545 0.067 Uiso 1 1 calc R . . . .
C5 C 0.5294(2) 0.2255(3) 0.0531(2) 0.0535(13) Uani 1 1 d . . . . .
H5 H 0.5217 0.2270 0.0060 0.064 Uiso 1 1 calc R . . . .
C6 C 0.4075(2) 0.2344(2) 0.1822(2) 0.0455(11) Uani 1 1 d . . . . .
C7 C 0.4005(2) 0.2798(3) 0.2358(2) 0.0488(11) Uani 1 1 d . . . . .
C8 C 0.3286(17) 0.2715(15) 0.2529(12) 0.037(4) Uani 0.5 1 d D U P A -1
C9 C 0.3370(2) 0.1963(2) 0.1621(2) 0.0489(12) Uani 1 1 d . . . . .
C10 C 0.3180(3) 0.1409(3) 0.1069(2) 0.0618(14) Uani 1 1 d . . . . .
H10A H 0.2827 0.1631 0.0689 0.093 Uiso 1 1 calc GR . . . .
H10B H 0.2931 0.0980 0.1225 0.093 Uiso 1 1 calc GR . . . .
H10C H 0.3657 0.1255 0.0933 0.093 Uiso 1 1 calc GR . . . .
C11 C 0.4590(2) 0.3316(3) 0.2715(2) 0.0630(15) Uani 1 1 d . . . . .
H11A H 0.4856 0.3093 0.3134 0.094 Uiso 1 1 calc GR . . . .
H11B H 0.4333 0.3771 0.2809 0.094 Uiso 1 1 calc GR . . . .
H11C H 0.4967 0.3428 0.2439 0.094 Uiso 1 1 calc GR . . . .
C12 C 0.8268(2) 0.3086(2) 0.08028(19) 0.0374(10) Uani 1 1 d . . . . .
C13 C 0.8803(2) 0.3531(2) 0.13106(18) 0.0387(10) Uani 1 1 d . . . . .
C14 C 0.8515(2) 0.3963(2) 0.1759(2) 0.0458(11) Uani 1 1 d . . . . .
H14 H 0.7973 0.3975 0.1747 0.055 Uiso 1 1 calc R . . . .
C15 C 0.9011(2) 0.4375(2) 0.2225(2) 0.0458(11) Uani 1 1 d . . . . .
H15 H 0.8807 0.4672 0.2529 0.055 Uiso 1 1 calc R . . . .
C16 C 0.9808(2) 0.4364(2) 0.22569(19) 0.0448(11) Uani 1 1 d . . . . .
C17 C 1.0089(2) 0.3933(3) 0.1804(2) 0.0518(12) Uani 1 1 d . . . . .
H17 H 1.0631 0.3918 0.1815 0.062 Uiso 1 1 calc R . . . .
C18 C 0.9591(2) 0.3524(3) 0.1335(2) 0.0495(12) Uani 1 1 d . . . . .
H18 H 0.9793 0.3233 0.1026 0.059 Uiso 1 1 calc R . . . .
C19 C 1.0332(2) 0.4800(2) 0.27637(19) 0.0413(10) Uani 1 1 d . . . . .
C20 C 1.0177(2) 0.4899(2) 0.33938(19) 0.0431(11) Uani 1 1 d . . . . .
H20 H 0.9745 0.4658 0.3509 0.052 Uiso 1 1 calc R . . . .
C21 C 1.0638(2) 0.5340(2) 0.38529(17) 0.0346(9) Uani 1 1 d . . . . .
H21 H 1.0512 0.5408 0.4277 0.041 Uiso 1 1 calc R . . . .
C22 C 1.1279(2) 0.5688(2) 0.37125(17) 0.0319(9) Uani 1 1 d . . . . .
C23 C 1.1763(2) 0.6190(2) 0.42009(17) 0.0294(9) Uani 1 1 d . . . . .
C42 C 1.1449(2) 0.5575(2) 0.30903(19) 0.0432(11) Uani 1 1 d . . . . .
H42 H 1.1891 0.5807 0.2983 0.052 Uiso 1 1 calc R . . . .
C43 C 1.0992(2) 0.5136(2) 0.2627(2) 0.0498(12) Uani 1 1 d . . . . .
H43 H 1.1127 0.5060 0.2207 0.060 Uiso 1 1 calc R . . . .
C59 C 0.2098(17) 0.278(2) 0.295(2) 0.041(5) Uani 0.5 1 d D U P A -1
C60 C 0.2849(9) 0.3043(11) 0.2949(10) 0.036(3) Uani 0.5 1 d D U P A -1
C61 C 0.3243(4) 0.3641(5) 0.3422(4) 0.0353(17) Uani 0.5 1 d . U P A -1
C62 C 0.3710(4) 0.3479(5) 0.4028(4) 0.0454(19) Uani 0.5 1 d . U P A -1
H62 H 0.3859 0.2986 0.4143 0.054 Uiso 0.5 1 calc R . P A -1
C63 C 0.3962(4) 0.4058(5) 0.4471(4) 0.0438(19) Uani 0.5 1 d . U P A -1
H63 H 0.4329 0.3972 0.4872 0.053 Uiso 0.5 1 calc R . P A -1
C64 C 0.3690(4) 0.4706(4) 0.4326(4) 0.0275(17) Uani 0.5 1 d . U P A -1
H64 H 0.3762 0.5063 0.4672 0.033 Uiso 0.5 1 calc R . P A -1
C65 C 0.3315(4) 0.4913(5) 0.3729(4) 0.0408(18) Uani 0.5 1 d . U P A -1
H65 H 0.3227 0.5418 0.3620 0.049 Uiso 0.5 1 calc R . P A -1
C66 C 0.3049(4) 0.4352(5) 0.3255(4) 0.0420(19) Uani 0.5 1 d . U P A -1
H66 H 0.2743 0.4470 0.2831 0.050 Uiso 0.5 1 calc R . P A -1
B1 B 0.2022(13) 0.1894(19) 0.2003(17) 0.057(4) Uani 0.5 1 d . U P A -1
O6 O 0.4029(6) 0.5233(7) 0.4416(4) 0.146(4) Uani 0.5 1 d . U P B 2
H6A H 0.3638 0.5182 0.4557 0.220 Uiso 0.5 1 d R . P B 2
H6B H 0.4104 0.5712 0.4538 0.220 Uiso 0.5 1 d R . P B 2

loop_
_atom_site_aniso_label
_atom_site_aniso_U_11
_atom_site_aniso_U_22
_atom_site_aniso_U_33
_atom_site_aniso_U_23
_atom_site_aniso_U_13
_atom_site_aniso_U_12
Zn1 0.0199(2) 0.0309(2) 0.0182(2) 0.0003(2) 0.00358(14) 0.0016(2)
F1 0.039(3) 0.112(5) 0.073(4) -0.047(3) 0.024(3) -0.021(3)
F2 0.060(3) 0.073(4) 0.102(5) -0.041(3) 0.047(3) -0.029(3)
O2 0.0373(15) 0.0441(18) 0.0413(15) -0.0115(13) 0.0039(13) -0.0102(13)
O3 0.0420(15) 0.0479(17) 0.0307(14) -0.0099(14) 0.0046(12) -0.0091(14)
O4 0.0335(14) 0.0360(15) 0.0277(14) -0.0076(12) 0.0073(11) -0.0056(12)
O5 0.0327(14) 0.0456(17) 0.0287(14) -0.0065(12) 0.0045(12) -0.0098(13)
N1 0.030(6) 0.055(10) 0.062(8) -0.039(7) 0.024(5) -0.015(5)
N2 0.0251(15) 0.0377(18) 0.0278(15) -0.0008(15) 0.0101(12) 0.0024(15)
N5 0.033(6) 0.074(9) 0.069(9) -0.043(7) 0.030(6) -0.023(5)
C1 0.0281(19) 0.051(2) 0.031(2) -0.004(2) 0.0088(16) -0.002(2)
C2 0.030(2) 0.055(3) 0.035(2) -0.006(2) 0.0154(17) -0.008(2)
C3 0.027(2) 0.041(3) 0.048(2) -0.012(2) 0.0186(18) -0.0048(18)
C4 0.020(2) 0.096(4) 0.051(3) -0.001(3) 0.0046(19) 0.006(2)
C5 0.028(2) 0.097(4) 0.034(2) -0.003(2) 0.0031(18) 0.009(2)
C6 0.029(2) 0.053(3) 0.059(3) -0.017(2) 0.019(2) -0.0117(19)
C7 0.032(2) 0.059(3) 0.062(3) -0.024(3) 0.024(2) -0.014(2)
C8 0.026(6) 0.043(8) 0.043(6) -0.017(6) 0.013(5) -0.011(5)
C9 0.034(2) 0.062(3) 0.056(3) -0.014(2) 0.020(2) -0.004(2)
C10 0.047(3) 0.069(3) 0.071(3) -0.024(3) 0.016(2) -0.012(3)
C11 0.039(3) 0.081(4) 0.078(3) -0.039(3) 0.034(2) -0.024(2)
C12 0.045(2) 0.035(2) 0.031(2) -0.0015(18) 0.0041(19) -0.0067(19)
C13 0.039(2) 0.044(3) 0.032(2) -0.0126(19) 0.0047(18) -0.013(2)
C14 0.040(2) 0.052(3) 0.044(2) -0.015(2) 0.007(2) -0.011(2)
C15 0.047(3) 0.053(3) 0.036(2) -0.015(2) 0.006(2) -0.011(2)
C16 0.044(2) 0.054(3) 0.036(2) -0.016(2) 0.008(2) -0.018(2)
C17 0.041(2) 0.070(3) 0.045(3) -0.023(2) 0.010(2) -0.019(2)
C18 0.048(3) 0.062(3) 0.040(2) -0.021(2) 0.011(2) -0.016(2)
C19 0.044(2) 0.045(3) 0.034(2) -0.0143(19) 0.0056(19) -0.016(2)
C20 0.039(2) 0.053(3) 0.038(2) -0.007(2) 0.0077(19) -0.015(2)
C21 0.041(2) 0.040(2) 0.0219(19) -0.0079(17) 0.0035(17) -0.0073(19)
C22 0.030(2) 0.035(2) 0.029(2) -0.0068(17) 0.0038(17) -0.0050(17)
C23 0.029(2) 0.033(2) 0.0251(19) 0.0013(17) 0.0043(16) 0.0024(17)
C42 0.039(2) 0.054(3) 0.038(2) -0.016(2) 0.0098(19) -0.019(2)
C43 0.052(3) 0.070(3) 0.031(2) -0.021(2) 0.017(2) -0.024(2)
C59 0.029(6) 0.045(9) 0.055(9) -0.018(7) 0.021(5) -0.013(6)
C60 0.031(6) 0.035(5) 0.049(5) -0.018(4) 0.020(4) -0.012(4)
C61 0.028(4) 0.038(4) 0.045(4) -0.016(3) 0.021(3) -0.012(3)
C62 0.040(4) 0.052(4) 0.047(4) -0.012(3) 0.015(3) -0.005(4)
C63 0.035(4) 0.059(4) 0.039(4) -0.007(3) 0.010(3) -0.007(3)
C64 0.0281(19) 0.0266(18) 0.0278(18) -0.0024(10) 0.0059(10) -0.0040(10)
C65 0.035(4) 0.037(4) 0.052(4) -0.011(3) 0.012(3) 0.002(3)
C66 0.041(4) 0.043(4) 0.044(4) -0.016(3) 0.012(3) -0.006(3)
B1 0.031(6) 0.075(7) 0.073(6) -0.043(5) 0.029(4) -0.024(5)
O6 0.142(8) 0.232(11) 0.092(6) 0.053(7) 0.088(6) 0.106(8)

loop_
_atom_type_symbol
_atom_type_description
_atom_type_scat_dispersion_real
_atom_type_scat_dispersion_imag
_atom_type_scat_source
C C 0.0033 0.0016 'International Tables Vol C Tables 4.2.6.8 and 6.1.1.4'
H H 0.0000 0.0000 'International Tables Vol C Tables 4.2.6.8 and 6.1.1.4'
B B 0.0013 0.0007 'International Tables Vol C Tables 4.2.6.8 and 6.1.1.4'
F F 0.0171 0.0103 'International Tables Vol C Tables 4.2.6.8 and 6.1.1.4'
N N 0.0061 0.0033 'International Tables Vol C Tables 4.2.6.8 and 6.1.1.4'
O O 0.0106 0.0060 'International Tables Vol C Tables 4.2.6.8 and 6.1.1.4'
Zn Zn 0.2839 1.4301 'International Tables Vol C Tables 4.2.6.8 and 6.1.1.4'

loop_
_geom_angle_atom_site_label_1
_geom_angle_atom_site_label_2
_geom_angle_atom_site_label_3
_geom_angle
_geom_angle_site_symmetry_1
_geom_angle_site_symmetry_3
O2 Zn1 Zn1 81.24(8) . 2_655
O2 Zn1 O4 158.21(11) . 3_444
O3 Zn1 Zn1 77.85(8) 2_655 2_655
O3 Zn1 O2 90.98(11) 2_655 .
O3 Zn1 O4 85.16(11) 2_655 3_444
O3 Zn1 N2 96.61(11) 2_655 .
O4 Zn1 Zn1 76.98(7) 3_444 2_655
O5 Zn1 Zn1 82.42(7) 4_645 2_655
O5 Zn1 O2 86.70(11) 4_645 .
O5 Zn1 O3 160.26(11) 4_645 2_655
O5 Zn1 O4 89.74(10) 4_645 3_444
O5 Zn1 N2 103.08(11) 4_645 .
N2 Zn1 Zn1 174.08(8) . 2_655
N2 Zn1 O2 101.12(11) . .
N2 Zn1 O4 100.62(11) . 3_444
C12 O2 Zn1 121.8(3) . .
C12 O3 Zn1 129.7(2) . 2_655
C23 O4 Zn1 126.6(2) . 3
C23 O5 Zn1 124.5(2) . 4_655
C8 N1 B1 122(2) . .
C9 N1 C8 106.9(16) . .
C9 N1 B1 130(2) . .
C1 N2 Zn1 123.4(2) . .
C1 N2 C5 117.3(3) . .
C5 N2 Zn1 119.3(2) . .
C7 N5 B1 118(2) 7 .
C59 N5 C7 114.5(19) . 7
C59 N5 B1 128(3) . .
N2 C1 H1 118.5 . .
N2 C1 C2 123.0(3) . .
C2 C1 H1 118.5 . .
C1 C2 H2 120.0 . .
C1 C2 C3 120.0(4) . .
C3 C2 H2 120.0 . .
C2 C3 C6 121.9(4) . .
C4 C3 C2 116.4(3) . .
C4 C3 C6 121.6(4) . .
C3 C4 H4 119.7 . .
C5 C4 C3 120.5(4) . .
C5 C4 H4 119.7 . .
N2 C5 C4 122.8(4) . .
N2 C5 H5 118.6 . .
C4 C5 H5 118.6 . .
C7 C6 C3 126.6(3) . .
C7 C6 C9 107.8(4) . .
C9 C6 C3 125.5(4) . .
C6 C7 C11 127.0(4) . .
C8 C7 C6 111.4(10) . .
C8 C7 C11 121.6(10) . .
C7 C8 N1 103.6(15) . .
C7 C8 C60 139(2) . .
C60 C8 N1 117(2) . .
N1 C9 C6 110.2(10) . .
N1 C9 C10 122.9(10) . .
C6 C9 C10 126.8(4) . .
C9 C10 H10A 109.5 . .
C9 C10 H10B 109.5 . .
C9 C10 H10C 109.5 . .
H10A C10 H10B 109.5 . .
H10A C10 H10C 109.5 . .
H10B C10 H10C 109.5 . .
C7 C11 H11A 109.5 . .
C7 C11 H11B 109.5 . .
C7 C11 H11C 109.5 . .
H11A C11 H11B 109.5 . .
H11A C11 H11C 109.5 . .
H11B C11 H11C 109.5 . .
O2 C12 O3 125.4(4) . .
O2 C12 C13 118.9(4) . .
O3 C12 C13 115.6(4) . .
C14 C13 C12 120.5(4) . .
C18 C13 C12 120.6(4) . .
C18 C13 C14 118.9(4) . .
C13 C14 H14 119.9 . .
C15 C14 C13 120.2(4) . .
C15 C14 H14 119.9 . .
C14 C15 H15 119.5 . .
C14 C15 C16 121.1(4) . .
C16 C15 H15 119.5 . .
C15 C16 C19 120.4(4) . .
C17 C16 C15 118.2(4) . .
C17 C16 C19 121.4(4) . .
C16 C17 H17 119.7 . .
C18 C17 C16 120.6(4) . .
C18 C17 H17 119.7 . .
C13 C18 H18 119.5 . .
C17 C18 C13 120.9(4) . .
C17 C18 H18 119.5 . .
C20 C19 C16 121.0(4) . .
C20 C19 C43 117.5(3) . .
C43 C19 C16 121.5(4) . .
C19 C20 H20 119.5 . .
C21 C20 C19 121.1(4) . .
C21 C20 H20 119.5 . .
C20 C21 H21 119.3 . .
C20 C21 C22 121.4(4) . .
C22 C21 H21 119.3 . .
C21 C22 C23 121.5(3) . .
C21 C22 C42 117.9(3) . .
C42 C22 C23 120.6(3) . .
O4 C23 O5 125.7(3) . .
O4 C23 C22 117.7(3) . .
O5 C23 C22 116.6(3) . .
C22 C42 H42 119.4 . .
C43 C42 C22 121.2(4) . .
C43 C42 H42 119.4 . .
C19 C43 H43 119.6 . .
C42 C43 C19 120.9(4) . .
C42 C43 H43 119.6 . .
N5 C59 C9 110(2) . 7
N5 C59 C60 126(3) . .
C60 C59 C9 124(3) . 7
C8 C60 C59 119(2) . .
C8 C60 C61 117.3(17) . .
C59 C60 C61 123.4(19) . .
C62 C61 C60 122.3(11) . .
C66 C61 C60 117.2(11) . .
C66 C61 C62 120.2(8) . .
C61 C62 H62 120.7 . .
C61 C62 C63 118.6(9) . .
C63 C62 H62 120.7 . .
C62 C63 H63 120.5 . .
C64 C63 C62 118.9(8) . .
C64 C63 H63 120.5 . .
C63 C64 H64 117.7 . .
C63 C64 C65 124.6(8) . .
C65 C64 H64 117.7 . .
C64 C65 H65 121.2 . .
C64 C65 C66 117.7(8) . .
C66 C65 H65 121.2 . .
C61 C66 C65 118.5(8) . .
C61 C66 H66 120.8 . .
C65 C66 H66 120.8 . .
F1 B1 F2 112.1(18) . .
F1 B1 N1 110(2) . .
F1 B1 N5 115(2) . .
F2 B1 N1 105(2) . .
F2 B1 N5 108(3) . .
N5 B1 N1 107(2) . .
H6A O6 H6B 95.5 . .

loop_
_geom_bond_atom_site_label_1
_geom_bond_atom_site_label_2
_geom_bond_distance
_geom_bond_site_symmetry_2
Zn1 Zn1 2.9295(8) 2_655
Zn1 O2 2.054(2) .
Zn1 O3 2.002(2) 2_655
Zn1 O4 2.072(2) 3_444
Zn1 O5 1.990(2) 4_645
Zn1 N2 2.018(3) .
F1 B1 1.32(3) .
F2 B1 1.39(4) .
O2 C12 1.252(5) .
O3 Zn1 2.001(2) 2_655
O3 C12 1.267(5) .
O4 Zn1 2.072(2) 3
O4 C23 1.258(4) .
O5 Zn1 1.990(2) 4_655
O5 C23 1.262(4) .
N1 C8 1.54(4) .
N1 C9 1.37(3) .
N1 B1 1.55(2) .
N2 C1 1.331(4) .
N2 C5 1.335(4) .
N5 C7 1.37(3) 7
N5 C59 1.23(5) .
N5 B1 1.55(3) .
C1 H1 0.9500 .
C1 C2 1.374(5) .
C2 H2 0.9500 .
C2 C3 1.384(5) .
C3 C4 1.379(6) .
C3 C6 1.468(5) .
C4 H4 0.9500 .
C4 C5 1.367(6) .
C5 H5 0.9500 .
C6 C7 1.399(6) .
C6 C9 1.407(5) .
C7 C8 1.39(3) .
C7 C11 1.475(5) .
C8 C60 1.400(18) .
C9 C10 1.501(6) .
C10 H10A 0.9800 .
C10 H10B 0.9800 .
C10 H10C 0.9800 .
C11 H11A 0.9800 .
C11 H11B 0.9800 .
C11 H11C 0.9800 .
C12 C13 1.492(5) .
C13 C14 1.383(5) .
C13 C18 1.380(5) .
C14 H14 0.9500 .
C14 C15 1.377(5) .
C15 H15 0.9500 .
C15 C16 1.393(5) .
C16 C17 1.383(6) .
C16 C19 1.473(5) .
C17 H17 0.9500 .
C17 C18 1.379(5) .
C18 H18 0.9500 .
C19 C20 1.387(5) .
C19 C43 1.391(5) .
C20 H20 0.9500 .
C20 C21 1.370(5) .
C21 H21 0.9500 .
C21 C22 1.375(5) .
C22 C23 1.488(5) .
C22 C42 1.385(5) .
C42 H42 0.9500 .
C42 C43 1.370(5) .
C43 H43 0.9500 .
C59 C9 1.41(4) 7
C59 C60 1.407(19) .
C60 C61 1.525(18) .
C61 C62 1.376(12) .
C61 C66 1.362(12) .
C62 H62 0.9500 .
C62 C63 1.402(11) .
C63 H63 0.9500 .
C63 C64 1.283(11) .
C64 H64 0.9500 .
C64 C65 1.323(11) .
C65 H65 0.9500 .
C65 C66 1.420(10) .
C66 H66 0.9500 .
O6 H6A 0.8059 .
O6 H6B 0.9085 .

loop_
_geom_torsion_atom_site_label_1
_geom_torsion_atom_site_label_2
_geom_torsion_atom_site_label_3
_geom_torsion_atom_site_label_4
_geom_torsion
_geom_torsion_site_symmetry_1
_geom_torsion_site_symmetry_4
Zn1 O2 C12 O3 18.9(5) . .
Zn1 O2 C12 C13 -158.8(3) . .
Zn1 O3 C12 O2 0.3(6) 2_655 .
Zn1 O3 C12 C13 178.0(2) 2_655 .
Zn1 O4 C23 O5 17.8(5) 3 .
Zn1 O4 C23 C22 -161.8(2) 3 .
Zn1 O5 C23 O4 2.0(5) 4_655 .
Zn1 O5 C23 C22 -178.4(2) 4_655 .
Zn1 N2 C1 C2 177.4(3) . .
Zn1 N2 C5 C4 -177.5(4) . .
O2 C12 C13 C14 -12.8(6) . .
O2 C12 C13 C18 167.9(4) . .
O3 C12 C13 C14 169.3(4) . .
O3 C12 C13 C18 -10.0(6) . .
N1 C8 C60 C59 7(3) . .
N1 C8 C60 C61 -177(2) . .
N2 C1 C2 C3 -0.6(6) . .
N5 C59 C60 C8 -9(5) . .
N5 C59 C60 C61 176(4) . .
C1 N2 C5 C4 -0.8(7) . .
C1 C2 C3 C4 0.1(6) . .
C1 C2 C3 C6 179.5(4) . .
C2 C3 C4 C5 0.0(7) . .
C2 C3 C6 C7 47.8(7) . .
C2 C3 C6 C9 -135.4(5) . .
C3 C4 C5 N2 0.4(8) . .
C3 C6 C7 C8 178.9(13) . .
C3 C6 C7 C11 -0.5(8) . .
C3 C6 C9 N1 179.8(18) . .
C3 C6 C9 C10 3.4(8) . .
C4 C3 C6 C7 -132.9(5) . .
C4 C3 C6 C9 43.9(7) . .
C5 N2 C1 C2 0.9(6) . .
C6 C3 C4 C5 -179.4(4) . .
C6 C7 C8 N1 0(3) . .
C6 C7 C8 C60 -172(3) . .
C7 N5 C59 C9 0(5) 7 7
C7 N5 C59 C60 -176(3) 7 .
C7 N5 B1 F1 59(4) 7 .
C7 N5 B1 F2 -67(3) 7 .
C7 N5 B1 N1 -179(3) 7 .
C7 C6 C9 N1 -2.9(18) . .
C7 C6 C9 C10 -179.3(4) . .
C7 C8 C60 C59 178(3) . .
C7 C8 C60 C61 -6(5) . .
C8 N1 C9 C6 3(3) . .
C8 N1 C9 C10 179.5(16) . .
C8 N1 B1 F1 124(3) . .
C8 N1 B1 F2 -115(3) . .
C8 N1 B1 N5 -1(4) . .
C8 C60 C61 C62 -84(2) . .
C8 C60 C61 C66 103(2) . .
C9 N1 C8 C7 -2(3) . .
C9 N1 C8 C60 172(2) . .
C9 N1 B1 F1 -49(5) . .
C9 N1 B1 F2 71(4) . .
C9 N1 B1 N5 -174(4) . .
C9 C6 C7 C8 1.6(13) . .
C9 C6 C7 C11 -177.7(5) . .
C9 C59 C60 C8 176(3) 7 .
C9 C59 C60 C61 0(5) 7 .
C11 C7 C8 N1 179.5(18) . .
C11 C7 C8 C60 7(4) . .
C12 C13 C14 C15 -179.6(4) . .
C12 C13 C18 C17 -180.0(4) . .
C13 C14 C15 C16 -0.4(7) . .
C14 C13 C18 C17 0.7(7) . .
C14 C15 C16 C17 0.7(7) . .
C14 C15 C16 C19 -179.1(4) . .
C15 C16 C17 C18 -0.3(7) . .
C15 C16 C19 C20 34.9(6) . .
C15 C16 C19 C43 -144.1(4) . .
C16 C17 C18 C13 -0.4(7) . .
C16 C19 C20 C21 -176.1(4) . .
C16 C19 C43 C42 176.1(4) . .
C17 C16 C19 C20 -144.9(5) . .
C17 C16 C19 C43 36.2(7) . .
C18 C13 C14 C15 -0.3(7) . .
C19 C16 C17 C18 179.5(4) . .
C19 C20 C21 C22 -1.4(6) . .
C20 C19 C43 C42 -2.8(7) . .
C20 C21 C22 C23 177.6(4) . .
C20 C21 C22 C42 -0.3(6) . .
C21 C22 C23 O4 -0.6(5) . .
C21 C22 C23 O5 179.8(3) . .
C21 C22 C42 C43 0.4(6) . .
C22 C42 C43 C19 1.3(7) . .
C23 C22 C42 C43 -177.6(4) . .
C42 C22 C23 O4 177.2(3) . .
C42 C22 C23 O5 -2.3(5) . .
C43 C19 C20 C21 2.9(6) . .
C59 N5 B1 F1 -122(4) . .
C59 N5 B1 F2 112(4) . .
C59 N5 B1 N1 0(5) . .
C59 C60 C61 C62 92(3) . .
C59 C60 C61 C66 -81(3) . .
C60 C61 C62 C63 -171.2(9) . .
C60 C61 C66 C65 170.8(9) . .
C61 C62 C63 C64 6.7(10) . .
C62 C61 C66 C65 -2.4(11) . .
C62 C63 C64 C65 -15.2(12) . .
C63 C64 C65 C66 14.3(12) . .
C64 C65 C66 C61 -4.9(11) . .
C66 C61 C62 C63 1.6(10) . .
B1 N1 C8 C7 -176(3) . .
B1 N1 C8 C60 -2(5) . .
B1 N1 C9 C6 177(3) . .
B1 N1 C9 C10 -7(5) . .
B1 N5 C59 C9 -179(3) . 7
B1 N5 C59 C60 5(7) . .

loop_
_platon_squeeze_void_nr
_platon_squeeze_void_average_x
_platon_squeeze_void_average_y
_platon_squeeze_void_average_z
_platon_squeeze_void_volume
_platon_squeeze_void_count_electrons
_platon_squeeze_void_content
1 -0.004 0.000 0.500 825 234 ' '
2 -0.011 0.500 0.000 825 234 ' '
